data_4128372
loop_
_publ_author_name
'Bailey, Wilson D.'
'Dhar, Debanjan'
'Cramblitt, Anna C.'
'Tolman, William B.'

_publ_section_title
;
 Mechanistic Dichotomy in Proton-Coupled Electron-Transfer Reactions of
 Phenols with a Copper Superoxide Complex.
;
_journal_issue 13
_journal_name_full 'Journal of the American Chemical Society'
_journal_page_first 5470
_journal_page_last 5480
_journal_paper_doi 10.1021/jacs.9b00466
_journal_volume 141
_journal_year 2019
_chemical_formula_moiety 'C37 H42 Cu N3 O3, C8 H20 N'
_chemical_formula_sum 'C45 H62 Cu N4 O3'
_chemical_formula_weight 770.52
_chemical_name_common LCuOArH
_chemical_name_systematic LCuOArH
_space_group_crystal_system orthorhombic
_space_group_IT_number 19
_space_group_name_Hall 'P 2ac 2ab'
_space_group_name_H-M_alt 'P 21 21 21'
_atom_sites_solution_hydrogens geom
_audit_creation_method SHELXL-2018/3
_cell_angle_alpha 90
_cell_angle_beta 90
_cell_angle_gamma 90
_cell_formula_units_Z 4
_cell_length_a 13.8662(3)
_cell_length_b 17.1025(3)
_cell_length_c 19.5603(4)
_cell_measurement_reflns_used 9389
_cell_measurement_temperature 123(2)
_cell_measurement_theta_max 79.39
_cell_measurement_theta_min 3.19
_cell_volume 4638.66(16)
_computing_cell_refinement 'SAINT, Bruker'
_computing_data_collection 'APEX II, Bruker'
_computing_data_reduction 'SAINT, Bruker'
_computing_structure_refinement 'SHELXL-2018/3 (Sheldrick, 2018)'
_diffrn_ambient_temperature 123(2)
_diffrn_measured_fraction_theta_full 0.998
_diffrn_measured_fraction_theta_max 0.995
_diffrn_measurement_device_type 'Bruker D8 Photon 100 CMOS'
_diffrn_measurement_method '\f and \w scans'
_diffrn_radiation_type CuK\a
_diffrn_radiation_wavelength 1.54178
_diffrn_reflns_av_R_equivalents 0.0229
_diffrn_reflns_av_unetI/netI 0.0151
_diffrn_reflns_Laue_measured_fraction_full 0.998
_diffrn_reflns_Laue_measured_fraction_max 0.995
_diffrn_reflns_limit_h_max 17
_diffrn_reflns_limit_h_min -17
_diffrn_reflns_limit_k_max 20
_diffrn_reflns_limit_k_min -21
_diffrn_reflns_limit_l_max 24
_diffrn_reflns_limit_l_min -24
_diffrn_reflns_number 67629
_diffrn_reflns_point_group_measured_fraction_full 0.999
_diffrn_reflns_point_group_measured_fraction_max 0.996
_diffrn_reflns_theta_full 67.679
_diffrn_reflns_theta_max 79.425
_diffrn_reflns_theta_min 3.908
_diffrn_source micro
_exptl_absorpt_coefficient_mu 0.962
_exptl_absorpt_correction_T_max 0.7542
_exptl_absorpt_correction_T_min 0.6524
_exptl_absorpt_correction_type multi-scan
_exptl_absorpt_process_details 'SADABS, R. Blessing, 1995'
_exptl_crystal_colour brown
_exptl_crystal_density_diffrn 1.103
_exptl_crystal_description needle
_exptl_crystal_F_000 1652
_exptl_crystal_size_max 0.20
_exptl_crystal_size_mid 0.20
_exptl_crystal_size_min 0.10
_refine_diff_density_max 0.176
_refine_diff_density_min -0.224
_refine_diff_density_rms 0.034
_refine_ls_abs_structure_details
;
 Refined as a perfect inversion twin.
;
_refine_ls_abs_structure_Flack 0.5
_refine_ls_extinction_method none
_refine_ls_goodness_of_fit_ref 1.204
_refine_ls_hydrogen_treatment constr
_refine_ls_matrix_type full
_refine_ls_number_parameters 490
_refine_ls_number_reflns 9969
_refine_ls_number_restraints 0
_refine_ls_restrained_S_all 1.204
_refine_ls_R_factor_all 0.0259
_refine_ls_R_factor_gt 0.0258
_refine_ls_shift/su_max 0.002
_refine_ls_shift/su_mean 0.000
_refine_ls_structure_factor_coef Fsqd
_refine_ls_weighting_details 'w=1/[\s^2^(Fo^2^)+(0.0314P)^2^+0.9389P] where P=(Fo^2^+2Fc^2^)/3'
_refine_ls_weighting_scheme calc
_refine_ls_wR_factor_gt 0.0685
_refine_ls_wR_factor_ref 0.0687
_reflns_Friedel_coverage 0.814
_reflns_Friedel_fraction_full 1.000
_reflns_Friedel_fraction_max 0.997
_reflns_number_gt 9927
_reflns_number_total 9969
_reflns_threshold_expression 'I > 2\s(I)'
_cod_data_source_file ja9b00466_si_002.cif
_cod_data_source_block 16101_0m_a_sqd
_cod_depositor_comments
;
The following automatic conversions were performed:

data item '_exptl_absorpt_correction_type' value 'Multi-scan' was
changed to 'multi-scan' in accordance with the
/home/data/users/saulius/crontab/automatic-downloads/current/ACS/lib/dictionaries/cif_core.dic
dictionary named 'cif_core.dic' version 2.4.2 last updated on
2011-04-26.

Automatic conversion script
Id: cif_fix_values 6909 2019-04-08 15:41:33Z antanas 
;
_cod_database_code 4128372
_shelx_shelxl_version_number 2018/3
_shelx_space_group_comment
;
The symmetry employed for this shelxl refinement is uniquely defined
by the following loop, which should always be used as a source of
symmetry information in preference to the above space-group names.
They are only intended as comments.
;

loop_
_space_group_symop_operation_xyz
'x, y, z'
'-x+1/2, -y, z+1/2'
'-x, y+1/2, -z+1/2'
'x+1/2, -y+1/2, -z'

loop_
_atom_site_label
_atom_site_type_symbol
_atom_site_fract_x
_atom_site_fract_y
_atom_site_fract_z
_atom_site_U_iso_or_equiv
_atom_site_adp_type
_atom_site_occupancy
_atom_site_site_symmetry_order
_atom_site_calc_flag
_atom_site_refinement_flags_posn
_atom_site_refinement_flags_adp
Cu1 Cu 0.59763(2) 0.55136(2) 0.45056(2) 0.01669(7) Uani 1 1 d . .
O1 O 0.61181(10) 0.51544(8) 0.36046(6) 0.0253(3) Uani 1 1 d . .
O2 O 0.84143(9) 0.60300(8) 0.55882(7) 0.0261(3) Uani 1 1 d . .
O3 O 0.34359(9) 0.53722(9) 0.55532(7) 0.0299(3) Uani 1 1 d . .
N2 N 0.59107(10) 0.57673(8) 0.54657(7) 0.0183(3) Uani 1 1 d . .
N1 N 0.73828(10) 0.56790(8) 0.46983(7) 0.0194(3) Uani 1 1 d . .
N3 N 0.45369(10) 0.54313(9) 0.46544(7) 0.0199(3) Uani 1 1 d . .
N4 N 0.08554(11) 0.52201(10) 0.61763(8) 0.0232(3) Uani 1 1 d . .
C1 C 0.81563(12) 0.55053(12) 0.42411(8) 0.0208(3) Uani 1 1 d . .
C2 C 0.87005(13) 0.61064(11) 0.39390(9) 0.0237(4) Uani 1 1 d . .
C3 C 0.84851(14) 0.69636(11) 0.40628(10) 0.0267(4) Uani 1 1 d . .
H3 H 0.787820 0.699571 0.431796 0.032 Uiso 1 1 calc R U
C4 C 0.92719(16) 0.73477(12) 0.44977(12) 0.0335(4) Uani 1 1 d . .
H4A H 0.988017 0.730836 0.426575 0.050 Uiso 1 1 calc R U
H4B H 0.931262 0.708690 0.493131 0.050 Uiso 1 1 calc R U
H4C H 0.911624 0.788860 0.456854 0.050 Uiso 1 1 calc R U
C5 C 0.83492(17) 0.74089(13) 0.33873(12) 0.0350(4) Uani 1 1 d . .
H5A H 0.894382 0.740695 0.313593 0.052 Uiso 1 1 calc R U
H5B H 0.816334 0.793846 0.348270 0.052 Uiso 1 1 calc R U
H5C H 0.785547 0.715936 0.312122 0.052 Uiso 1 1 calc R U
C6 C 0.94657(15) 0.59008(13) 0.35093(11) 0.0302(4) Uani 1 1 d . .
H6 H 0.984409 0.629133 0.331566 0.036 Uiso 1 1 calc R U
C7 C 0.96684(15) 0.51261(14) 0.33678(11) 0.0316(4) Uani 1 1 d . .
H7 H 1.018208 0.499972 0.308279 0.038 Uiso 1 1 calc R U
C8 C 0.91097(14) 0.45384(12) 0.36487(9) 0.0285(4) Uani 1 1 d . .
H8 H 0.924589 0.401942 0.354478 0.034 Uiso 1 1 calc R U
C9 C 0.83427(14) 0.47139(11) 0.40868(9) 0.0231(4) Uani 1 1 d . .
C10 C 0.77396(14) 0.40700(11) 0.44030(10) 0.0259(4) Uani 1 1 d . .
H10 H 0.709027 0.428166 0.447293 0.031 Uiso 1 1 calc R U
C11 C 0.76388(18) 0.33473(13) 0.39487(12) 0.0363(5) Uani 1 1 d . .
H11A H 0.735331 0.349421 0.352039 0.054 Uiso 1 1 calc R U
H11B H 0.723563 0.296916 0.417202 0.054 Uiso 1 1 calc R U
H11C H 0.826413 0.312463 0.386827 0.054 Uiso 1 1 calc R U
C12 C 0.81364(18) 0.38491(13) 0.51074(11) 0.0363(5) Uani 1 1 d . .
H12A H 0.876655 0.362388 0.505678 0.054 Uiso 1 1 calc R U
H12B H 0.771401 0.347627 0.531937 0.054 Uiso 1 1 calc R U
H12C H 0.817755 0.430865 0.538772 0.054 Uiso 1 1 calc R U
C13 C 0.76108(13) 0.58967(10) 0.53382(9) 0.0200(3) Uani 1 1 d . .
C14 C 0.67259(13) 0.59478(10) 0.57877(9) 0.0193(3) Uani 1 1 d . .
C15 C 0.67119(14) 0.61291(11) 0.64797(9) 0.0239(4) Uani 1 1 d . .
H15 H 0.727481 0.626330 0.671010 0.029 Uiso 1 1 calc R U
C16 C 0.58292(15) 0.61036(12) 0.68177(9) 0.0278(4) Uani 1 1 d . .
H16 H 0.579861 0.622926 0.727981 0.033 Uiso 1 1 calc R U
C17 C 0.49909(14) 0.58918(11) 0.64714(9) 0.0247(4) Uani 1 1 d . .
H17 H 0.440248 0.586067 0.669800 0.030 Uiso 1 1 calc R U
C18 C 0.50608(13) 0.57282(10) 0.57755(9) 0.0194(3) Uani 1 1 d . .
C19 C 0.42490(12) 0.54912(11) 0.53069(9) 0.0210(3) Uani 1 1 d . .
C20 C 0.38368(12) 0.51601(11) 0.41724(9) 0.0211(3) Uani 1 1 d . .
C21 C 0.32900(13) 0.56971(11) 0.37893(9) 0.0237(4) Uani 1 1 d . .
C22 C 0.33728(14) 0.65755(12) 0.39062(10) 0.0260(4) Uani 1 1 d . .
H22 H 0.398508 0.667221 0.414176 0.031 Uiso 1 1 calc R U
C23 C 0.25600(16) 0.68577(13) 0.43758(11) 0.0335(4) Uani 1 1 d . .
H23A H 0.194813 0.673674 0.417205 0.050 Uiso 1 1 calc R U
H23B H 0.261226 0.741278 0.443905 0.050 Uiso 1 1 calc R U
H23C H 0.261038 0.660061 0.481062 0.050 Uiso 1 1 calc R U
C24 C 0.33810(17) 0.70517(14) 0.32421(12) 0.0354(5) Uani 1 1 d . .
H24A H 0.385847 0.684265 0.293734 0.053 Uiso 1 1 calc R U
H24B H 0.353182 0.758716 0.334349 0.053 Uiso 1 1 calc R U
H24C H 0.275783 0.702356 0.302971 0.053 Uiso 1 1 calc R U
C25 C 0.26152(14) 0.54092(13) 0.33218(10) 0.0296(4) Uani 1 1 d . .
H25 H 0.224997 0.575822 0.306513 0.036 Uiso 1 1 calc R U
C26 C 0.24812(14) 0.46128(14) 0.32344(10) 0.0321(4) Uani 1 1 d . .
H26 H 0.202529 0.442987 0.292447 0.038 Uiso 1 1 calc R U
C27 C 0.30296(15) 0.40899(13) 0.36108(11) 0.0305(4) Uani 1 1 d . .
H27 H 0.294269 0.355568 0.354684 0.037 Uiso 1 1 calc R U
C28 C 0.37115(14) 0.43517(11) 0.40852(10) 0.0254(4) Uani 1 1 d . .
C29 C 0.42765(15) 0.37636(11) 0.45027(11) 0.0311(4) Uani 1 1 d . .
H29 H 0.472688 0.405616 0.479198 0.037 Uiso 1 1 calc R U
C30 C 0.3603(3) 0.33088(17) 0.49734(17) 0.0577(8) Uani 1 1 d . .
H30A H 0.316648 0.300175 0.470348 0.086 Uiso 1 1 calc R U
H30B H 0.324347 0.366817 0.525105 0.086 Uiso 1 1 calc R U
H30C H 0.397618 0.297021 0.526214 0.086 Uiso 1 1 calc R U
C31 C 0.4868(2) 0.32162(18) 0.40574(14) 0.0510(7) Uani 1 1 d . .
H31A H 0.444287 0.290458 0.378172 0.076 Uiso 1 1 calc R U
H31B H 0.525008 0.288071 0.434248 0.076 Uiso 1 1 calc R U
H31C H 0.528334 0.351742 0.376642 0.076 Uiso 1 1 calc R U
C32 C 0.63348(13) 0.56356(11) 0.30982(9) 0.0230(4) Uani 1 1 d . .
C33 C 0.59006(16) 0.63707(12) 0.30245(10) 0.0286(4) Uani 1 1 d . .
H33 H 0.548028 0.654886 0.336066 0.034 Uiso 1 1 calc R U
C34 C 0.60857(17) 0.68379(13) 0.24597(11) 0.0342(4) Uani 1 1 d . .
H34 H 0.578331 0.732117 0.242075 0.041 Uiso 1 1 calc R U
C35 C 0.67181(17) 0.65925(14) 0.19507(10) 0.0346(5) Uani 1 1 d . .
H35 H 0.683286 0.690194 0.156830 0.042 Uiso 1 1 calc R U
C36 C 0.71749(15) 0.58730(14) 0.20275(10) 0.0315(4) Uani 1 1 d . .
H36 H 0.760675 0.570491 0.169475 0.038 Uiso 1 1 calc R U
C37 C 0.69975(14) 0.54017(13) 0.25917(9) 0.0266(4) Uani 1 1 d . .
H37 H 0.731911 0.492718 0.263574 0.032 Uiso 1 1 calc R U
C38 C 0.14270(14) 0.59748(12) 0.61637(10) 0.0269(4) Uani 1 1 d . .
H38A H 0.166301 0.607859 0.662168 0.032 Uiso 1 1 calc R U
H38B H 0.198398 0.590240 0.587046 0.032 Uiso 1 1 calc R U
C39 C 0.08755(18) 0.66836(14) 0.59183(13) 0.0396(5) Uani 1 1 d . .
H39A H 0.126760 0.714203 0.597242 0.059 Uiso 1 1 calc R U
H39B H 0.029565 0.673975 0.618189 0.059 Uiso 1 1 calc R U
H39C H 0.071292 0.661910 0.544452 0.059 Uiso 1 1 calc R U
C40 C 0.04650(14) 0.50211(13) 0.54745(10) 0.0308(4) Uani 1 1 d . .
H40A H 0.004605 0.544253 0.532628 0.037 Uiso 1 1 calc R U
H40B H 0.007409 0.455265 0.551132 0.037 Uiso 1 1 calc R U
C41 C 0.12287(16) 0.48885(16) 0.49286(11) 0.0379(5) Uani 1 1 d . .
H41A H 0.092095 0.479143 0.449726 0.057 Uiso 1 1 calc R U
H41B H 0.161777 0.444592 0.505139 0.057 Uiso 1 1 calc R U
H41C H 0.162944 0.534435 0.489269 0.057 Uiso 1 1 calc R U
C42 C 0.15452(14) 0.45959(12) 0.64317(10) 0.0290(4) Uani 1 1 d . .
H42A H 0.171030 0.471263 0.690263 0.035 Uiso 1 1 calc R U
H42B H 0.213409 0.462596 0.616534 0.035 Uiso 1 1 calc R U
C43 C 0.1167(2) 0.37631(15) 0.63973(14) 0.0455(6) Uani 1 1 d . .
H43A H 0.107222 0.361721 0.592821 0.068 Uiso 1 1 calc R U
H43B H 0.056474 0.373037 0.663752 0.068 Uiso 1 1 calc R U
H43C H 0.162554 0.341559 0.660452 0.068 Uiso 1 1 calc R U
C44 C -0.00199(14) 0.52894(12) 0.66466(10) 0.0276(4) Uani 1 1 d . .
H44A H -0.049648 0.561786 0.642451 0.033 Uiso 1 1 calc R U
H44B H -0.030224 0.477422 0.670121 0.033 Uiso 1 1 calc R U
C45 C 0.01844(16) 0.56218(14) 0.73494(10) 0.0332(4) Uani 1 1 d . .
H45A H 0.043392 0.614291 0.730470 0.050 Uiso 1 1 calc R U
H45B H 0.065013 0.529931 0.757817 0.050 Uiso 1 1 calc R U
H45C H -0.040139 0.563398 0.761078 0.050 Uiso 1 1 calc R U

loop_
_atom_site_aniso_label
_atom_site_aniso_U_11
_atom_site_aniso_U_22
_atom_site_aniso_U_33
_atom_site_aniso_U_23
_atom_site_aniso_U_13
_atom_site_aniso_U_12
Cu1 0.01653(11) 0.02025(11) 0.01328(11) -0.00107(9) 0.00028(9) -0.00089(9)
O1 0.0289(7) 0.0298(6) 0.0171(5) -0.0022(5) -0.0002(5) -0.0018(5)
O2 0.0209(6) 0.0353(7) 0.0220(6) -0.0019(5) -0.0034(5) -0.0010(5)
O3 0.0203(6) 0.0440(8) 0.0254(6) -0.0024(6) 0.0034(5) -0.0030(5)
N2 0.0197(6) 0.0181(6) 0.0171(6) -0.0003(5) -0.0006(6) 0.0005(5)
N1 0.0179(6) 0.0231(7) 0.0172(7) -0.0021(5) -0.0002(5) -0.0010(5)
N3 0.0190(6) 0.0225(7) 0.0184(7) -0.0007(5) -0.0011(5) -0.0005(6)
N4 0.0168(7) 0.0339(8) 0.0187(6) -0.0003(6) 0.0003(6) -0.0018(6)
C1 0.0174(7) 0.0280(8) 0.0171(7) -0.0019(7) -0.0004(6) 0.0006(7)
C2 0.0216(8) 0.0287(9) 0.0207(8) -0.0009(7) 0.0003(7) -0.0008(7)
C3 0.0255(9) 0.0264(9) 0.0281(9) 0.0014(7) 0.0034(7) -0.0015(7)
C4 0.0378(11) 0.0305(9) 0.0321(10) 0.0002(9) 0.0002(9) -0.0077(8)
C5 0.0343(10) 0.0359(11) 0.0348(11) 0.0074(9) -0.0006(9) -0.0022(9)
C6 0.0269(9) 0.0372(10) 0.0266(9) 0.0014(8) 0.0060(8) -0.0044(8)
C7 0.0261(9) 0.0435(11) 0.0253(9) -0.0045(8) 0.0075(8) 0.0048(8)
C8 0.0285(9) 0.0324(9) 0.0247(8) -0.0048(7) -0.0003(7) 0.0056(8)
C9 0.0234(8) 0.0274(9) 0.0184(8) -0.0019(6) -0.0033(7) 0.0012(7)
C10 0.0258(9) 0.0238(8) 0.0281(10) -0.0016(7) -0.0010(7) -0.0002(7)
C11 0.0417(12) 0.0286(10) 0.0386(12) -0.0052(9) -0.0040(10) -0.0028(9)
C12 0.0463(13) 0.0334(11) 0.0290(10) 0.0050(8) -0.0039(9) -0.0070(9)
C13 0.0208(8) 0.0204(8) 0.0188(8) -0.0002(6) -0.0009(6) -0.0004(6)
C14 0.0219(8) 0.0187(8) 0.0175(8) 0.0010(6) -0.0020(6) 0.0012(6)
C15 0.0268(9) 0.0269(9) 0.0181(8) -0.0002(7) -0.0019(7) -0.0020(7)
C16 0.0331(10) 0.0352(10) 0.0152(7) -0.0006(7) 0.0018(7) -0.0009(8)
C17 0.0249(8) 0.0300(9) 0.0193(8) -0.0001(7) 0.0040(7) 0.0011(7)
C18 0.0205(8) 0.0189(7) 0.0188(7) 0.0007(6) 0.0018(6) 0.0027(6)
C19 0.0202(8) 0.0226(7) 0.0201(7) 0.0004(6) 0.0018(6) 0.0008(6)
C20 0.0181(8) 0.0271(8) 0.0181(8) -0.0015(7) 0.0011(6) -0.0016(7)
C21 0.0194(8) 0.0313(10) 0.0203(8) -0.0002(7) 0.0020(6) 0.0013(7)
C22 0.0244(9) 0.0290(9) 0.0245(9) 0.0014(7) -0.0018(7) 0.0031(7)
C23 0.0348(10) 0.0311(10) 0.0347(11) -0.0009(8) 0.0032(8) 0.0068(8)
C24 0.0332(10) 0.0398(11) 0.0331(11) 0.0090(9) -0.0005(9) 0.0038(9)
C25 0.0235(9) 0.0414(11) 0.0239(9) -0.0013(8) -0.0035(7) 0.0025(8)
C26 0.0241(9) 0.0455(12) 0.0267(9) -0.0073(8) -0.0039(7) -0.0049(8)
C27 0.0311(10) 0.0322(10) 0.0282(9) -0.0057(8) -0.0004(8) -0.0089(8)
C28 0.0259(9) 0.0276(9) 0.0229(8) -0.0014(7) 0.0001(7) -0.0034(7)
C29 0.0406(11) 0.0229(8) 0.0299(9) -0.0006(8) -0.0064(9) -0.0020(7)
C30 0.0693(19) 0.0461(14) 0.0576(16) 0.0245(13) 0.0129(15) 0.0073(13)
C31 0.0544(16) 0.0574(16) 0.0412(13) -0.0059(11) -0.0065(12) 0.0233(13)
C32 0.0200(8) 0.0311(10) 0.0181(8) -0.0017(7) -0.0032(6) -0.0027(7)
C33 0.0297(9) 0.0339(10) 0.0222(8) -0.0042(7) 0.0019(8) 0.0050(8)
C34 0.0391(11) 0.0336(10) 0.0300(10) 0.0027(8) -0.0024(9) 0.0037(9)
C35 0.0401(12) 0.0439(12) 0.0199(9) 0.0036(8) 0.0004(8) -0.0052(9)
C36 0.0294(10) 0.0444(12) 0.0206(9) -0.0019(8) 0.0029(7) -0.0023(9)
C37 0.0260(9) 0.0340(10) 0.0198(8) -0.0031(7) -0.0004(7) 0.0021(8)
C38 0.0208(8) 0.0327(10) 0.0273(9) -0.0005(8) 0.0027(7) -0.0036(7)
C39 0.0352(11) 0.0368(11) 0.0467(12) 0.0067(9) 0.0098(10) 0.0039(9)
C40 0.0226(8) 0.0493(11) 0.0206(8) -0.0054(9) -0.0030(7) -0.0038(8)
C41 0.0290(10) 0.0629(15) 0.0219(9) -0.0082(9) 0.0016(7) -0.0048(10)
C42 0.0255(9) 0.0364(10) 0.0252(9) 0.0011(8) -0.0007(7) 0.0031(8)
C43 0.0512(15) 0.0363(11) 0.0489(13) 0.0063(10) 0.0077(11) 0.0007(10)
C44 0.0194(8) 0.0395(10) 0.0237(9) -0.0014(7) 0.0052(7) -0.0034(7)
C45 0.0316(10) 0.0433(12) 0.0248(9) -0.0037(8) 0.0063(7) -0.0054(9)

loop_
_atom_type_symbol
_atom_type_description
_atom_type_scat_dispersion_real
_atom_type_scat_dispersion_imag
_atom_type_scat_source
C C 0.0181 0.0091 'International Tables Vol C Tables 4.2.6.8 and 6.1.1.4'
H H 0.0000 0.0000 'International Tables Vol C Tables 4.2.6.8 and 6.1.1.4'
N N 0.0311 0.0180 'International Tables Vol C Tables 4.2.6.8 and 6.1.1.4'
O O 0.0492 0.0322 'International Tables Vol C Tables 4.2.6.8 and 6.1.1.4'
Cu Cu -1.9646 0.5888 'International Tables Vol C Tables 4.2.6.8 and 6.1.1.4'

loop_
_geom_angle_atom_site_label_1
_geom_angle_atom_site_label_2
_geom_angle_atom_site_label_3
_geom_angle
O1 Cu1 N2 172.98(6)
O1 Cu1 N1 96.94(6)
N2 Cu1 N1 80.29(6)
O1 Cu1 N3 102.46(6)
N2 Cu1 N3 80.15(6)
N1 Cu1 N3 160.44(6)
C32 O1 Cu1 121.56(12)
C18 N2 C14 123.38(15)
C18 N2 Cu1 118.36(12)
C14 N2 Cu1 118.22(12)
C13 N1 C1 117.67(14)
C13 N1 Cu1 116.28(12)
C1 N1 Cu1 125.68(11)
C19 N3 C20 116.74(14)
C19 N3 Cu1 115.18(11)
C20 N3 Cu1 126.69(11)
C40 N4 C38 111.33(15)
C40 N4 C42 111.44(15)
C38 N4 C42 105.96(14)
C40 N4 C44 106.21(14)
C38 N4 C44 111.07(15)
C42 N4 C44 110.92(14)
C2 C1 C9 120.88(17)
C2 C1 N1 120.97(17)
C9 C1 N1 118.13(16)
C6 C2 C1 118.44(18)
C6 C2 C3 119.26(17)
C1 C2 C3 122.31(17)
C2 C3 C4 111.30(17)
C2 C3 C5 111.48(17)
C4 C3 C5 110.63(17)
C2 C3 H3 107.7
C4 C3 H3 107.7
C5 C3 H3 107.7
C3 C4 H4A 109.5
C3 C4 H4B 109.5
H4A C4 H4B 109.5
C3 C4 H4C 109.5
H4A C4 H4C 109.5
H4B C4 H4C 109.5
C3 C5 H5A 109.5
C3 C5 H5B 109.5
H5A C5 H5B 109.5
C3 C5 H5C 109.5
H5A C5 H5C 109.5
H5B C5 H5C 109.5
C7 C6 C2 121.03(19)
C7 C6 H6 119.5
C2 C6 H6 119.5
C6 C7 C8 120.21(18)
C6 C7 H7 119.9
C8 C7 H7 119.9
C7 C8 C9 120.91(19)
C7 C8 H8 119.5
C9 C8 H8 119.5
C8 C9 C1 118.45(17)
C8 C9 C10 120.94(17)
C1 C9 C10 120.59(16)
C9 C10 C11 113.63(17)
C9 C10 C12 110.39(16)
C11 C10 C12 110.89(17)
C9 C10 H10 107.2
C11 C10 H10 107.2
C12 C10 H10 107.2
C10 C11 H11A 109.5
C10 C11 H11B 109.5
H11A C11 H11B 109.5
C10 C11 H11C 109.5
H11A C11 H11C 109.5
H11B C11 H11C 109.5
C10 C12 H12A 109.5
C10 C12 H12B 109.5
H12A C12 H12B 109.5
C10 C12 H12C 109.5
H12A C12 H12C 109.5
H12B C12 H12C 109.5
O2 C13 N1 129.11(16)
O2 C13 C14 119.34(15)
N1 C13 C14 111.51(15)
N2 C14 C15 120.09(17)
N2 C14 C13 113.63(15)
C15 C14 C13 126.22(17)
C14 C15 C16 117.92(17)
C14 C15 H15 121.0
C16 C15 H15 121.0
C15 C16 C17 120.72(16)
C15 C16 H16 119.6
C17 C16 H16 119.6
C18 C17 C16 117.98(17)
C18 C17 H17 121.0
C16 C17 H17 121.0
N2 C18 C17 119.86(17)
N2 C18 C19 113.54(15)
C17 C18 C19 126.60(16)
O3 C19 N3 128.78(16)
O3 C19 C18 119.07(15)
N3 C19 C18 112.14(15)
C28 C20 C21 120.76(17)
C28 C20 N3 118.90(16)
C21 C20 N3 120.33(16)
C25 C21 C20 118.63(18)
C25 C21 C22 119.73(17)
C20 C21 C22 121.53(17)
C21 C22 C23 110.19(17)
C21 C22 C24 113.40(17)
C23 C22 C24 110.24(17)
C21 C22 H22 107.6
C23 C22 H22 107.6
C24 C22 H22 107.6
C22 C23 H23A 109.5
C22 C23 H23B 109.5
H23A C23 H23B 109.5
C22 C23 H23C 109.5
H23A C23 H23C 109.5
H23B C23 H23C 109.5
C22 C24 H24A 109.5
C22 C24 H24B 109.5
H24A C24 H24B 109.5
C22 C24 H24C 109.5
H24A C24 H24C 109.5
H24B C24 H24C 109.5
C26 C25 C21 121.12(19)
C26 C25 H25 119.4
C21 C25 H25 119.4
C25 C26 C27 119.69(18)
C25 C26 H26 120.2
C27 C26 H26 120.2
C26 C27 C28 121.14(19)
C26 C27 H27 119.4
C28 C27 H27 119.4
C27 C28 C20 118.66(18)
C27 C28 C29 119.68(18)
C20 C28 C29 121.65(17)
C28 C29 C31 112.29(19)
C28 C29 C30 110.35(19)
C31 C29 C30 111.2(2)
C28 C29 H29 107.6
C31 C29 H29 107.6
C30 C29 H29 107.6
C29 C30 H30A 109.5
C29 C30 H30B 109.5
H30A C30 H30B 109.5
C29 C30 H30C 109.5
H30A C30 H30C 109.5
H30B C30 H30C 109.5
C29 C31 H31A 109.5
C29 C31 H31B 109.5
H31A C31 H31B 109.5
C29 C31 H31C 109.5
H31A C31 H31C 109.5
H31B C31 H31C 109.5
O1 C32 C33 122.53(17)
O1 C32 C37 119.87(17)
C33 C32 C37 117.55(17)
C34 C33 C32 121.26(18)
C34 C33 H33 119.4
C32 C33 H33 119.4
C33 C34 C35 120.8(2)
C33 C34 H34 119.6
C35 C34 H34 119.6
C34 C35 C36 118.43(19)
C34 C35 H35 120.8
C36 C35 H35 120.8
C37 C36 C35 121.22(19)
C37 C36 H36 119.4
C35 C36 H36 119.4
C36 C37 C32 120.62(19)
C36 C37 H37 119.7
C32 C37 H37 119.7
C39 C38 N4 115.07(17)
C39 C38 H38A 108.5
N4 C38 H38A 108.5
C39 C38 H38B 108.5
N4 C38 H38B 108.5
H38A C38 H38B 107.5
C38 C39 H39A 109.5
C38 C39 H39B 109.5
H39A C39 H39B 109.5
C38 C39 H39C 109.5
H39A C39 H39C 109.5
H39B C39 H39C 109.5
N4 C40 C41 114.90(15)
N4 C40 H40A 108.5
C41 C40 H40A 108.5
N4 C40 H40B 108.5
C41 C40 H40B 108.5
H40A C40 H40B 107.5
C40 C41 H41A 109.5
C40 C41 H41B 109.5
H41A C41 H41B 109.5
C40 C41 H41C 109.5
H41A C41 H41C 109.5
H41B C41 H41C 109.5
N4 C42 C43 115.30(17)
N4 C42 H42A 108.4
C43 C42 H42A 108.4
N4 C42 H42B 108.4
C43 C42 H42B 108.4
H42A C42 H42B 107.5
C42 C43 H43A 109.5
C42 C43 H43B 109.5
H43A C43 H43B 109.5
C42 C43 H43C 109.5
H43A C43 H43C 109.5
H43B C43 H43C 109.5
C45 C44 N4 115.28(16)
C45 C44 H44A 108.5
N4 C44 H44A 108.5
C45 C44 H44B 108.5
N4 C44 H44B 108.5
H44A C44 H44B 107.5
C44 C45 H45A 109.5
C44 C45 H45B 109.5
H45A C45 H45B 109.5
C44 C45 H45C 109.5
H45A C45 H45C 109.5
H45B C45 H45C 109.5

loop_
_geom_bond_atom_site_label_1
_geom_bond_atom_site_label_2
_geom_bond_distance
Cu1 O1 1.8767(13)
Cu1 N2 1.9296(14)
Cu1 N1 2.0064(15)
Cu1 N3 2.0220(15)
O1 C32 1.323(2)
O2 C13 1.238(2)
O3 C19 1.243(2)
N2 C18 1.327(2)
N2 C14 1.330(2)
N1 C13 1.344(2)
N1 C1 1.428(2)
N3 C19 1.341(2)
N3 C20 1.431(2)
N4 C40 1.514(2)
N4 C38 1.515(2)
N4 C42 1.518(3)
N4 C44 1.528(2)
C1 C2 1.406(3)
C1 C9 1.411(3)
C2 C6 1.399(3)
C2 C3 1.516(3)
C3 C4 1.531(3)
C3 C5 1.537(3)
C3 H3 0.9800
C4 H4A 0.9600
C4 H4B 0.9600
C4 H4C 0.9600
C5 H5A 0.9600
C5 H5B 0.9600
C5 H5C 0.9600
C6 C7 1.382(3)
C6 H6 0.9300
C7 C8 1.383(3)
C7 H7 0.9300
C8 C9 1.398(3)
C8 H8 0.9300
C9 C10 1.515(3)
C10 C11 1.529(3)
C10 C12 1.531(3)
C10 H10 0.9800
C11 H11A 0.9600
C11 H11B 0.9600
C11 H11C 0.9600
C12 H12A 0.9600
C12 H12B 0.9600
C12 H12C 0.9600
C13 C14 1.512(2)
C14 C15 1.389(2)
C15 C16 1.392(3)
C15 H15 0.9300
C16 C17 1.393(3)
C16 H16 0.9300
C17 C18 1.393(3)
C17 H17 0.9300
C18 C19 1.507(2)
C20 C28 1.404(3)
C20 C21 1.407(3)
C21 C25 1.398(3)
C21 C22 1.524(3)
C22 C23 1.532(3)
C22 C24 1.533(3)
C22 H22 0.9800
C23 H23A 0.9600
C23 H23B 0.9600
C23 H23C 0.9600
C24 H24A 0.9600
C24 H24B 0.9600
C24 H24C 0.9600
C25 C26 1.385(3)
C25 H25 0.9300
C26 C27 1.386(3)
C26 H26 0.9300
C27 C28 1.398(3)
C27 H27 0.9300
C28 C29 1.514(3)
C29 C31 1.519(3)
C29 C30 1.524(4)
C29 H29 0.9800
C30 H30A 0.9600
C30 H30B 0.9600
C30 H30C 0.9600
C31 H31A 0.9600
C31 H31B 0.9600
C31 H31C 0.9600
C32 C33 1.401(3)
C32 C37 1.409(3)
C33 C34 1.387(3)
C33 H33 0.9300
C34 C35 1.391(3)
C34 H34 0.9300
C35 C36 1.392(3)
C35 H35 0.9300
C36 C37 1.389(3)
C36 H36 0.9300
C37 H37 0.9300
C38 C39 1.512(3)
C38 H38A 0.9700
C38 H38B 0.9700
C39 H39A 0.9600
C39 H39B 0.9600
C39 H39C 0.9600
C40 C41 1.521(3)
C40 H40A 0.9700
C40 H40B 0.9700
C41 H41A 0.9600
C41 H41B 0.9600
C41 H41C 0.9600
C42 C43 1.519(3)
C42 H42A 0.9700
C42 H42B 0.9700
C43 H43A 0.9600
C43 H43B 0.9600
C43 H43C 0.9600
C44 C45 1.514(3)
C44 H44A 0.9700
C44 H44B 0.9700
C45 H45A 0.9600
C45 H45B 0.9600
C45 H45C 0.9600
